data_4133384
loop_
_publ_author_name
'Ji, Zhe'
'Trickett, Christopher'
'Pei, Xiaokun'
'Yaghi, Omar M.'

_publ_section_title
;
 Linking Molybdenum-Sulfur Clusters for Electrocatalytic Hydrogen
 Evolution.
;
_journal_issue 42
_journal_name_full 'Journal of the American Chemical Society'
_journal_page_first 13618
_journal_page_last 13622
_journal_paper_doi 10.1021/jacs.8b09807
_journal_volume 140
_journal_year 2018
_chemical_formula_moiety 'C144 H144 Mo24 N24 O150 S32 Zn6'
_chemical_formula_sum 'C144 H144 Mo24 N24 O150 S32 Zn6'
_chemical_formula_weight 8331.65
_space_group_crystal_system cubic
_space_group_IT_number 229
_space_group_name_Hall '-I 4 2 3'
_space_group_name_H-M_alt 'I m -3 m'
_atom_sites_solution_hydrogens geom
_atom_sites_solution_primary direct
_atom_sites_solution_secondary difmap
_audit_creation_date 2018-08-18
_audit_creation_method
;
Olex2 1.2
(compiled 2018.05.29 svn.r3508 for OlexSys, GUI svn.r5506)
;
_cell_angle_alpha 90
_cell_angle_beta 90
_cell_angle_gamma 90
_cell_formula_units_Z 2
_cell_length_a 32.877(5)
_cell_length_b 32.877(5)
_cell_length_c 32.877(5)
_cell_measurement_reflns_used 1069
_cell_measurement_temperature 100
_cell_measurement_theta_max 13.62
_cell_measurement_theta_min 2.34
_cell_volume 35537(9)
_computing_cell_refinement 'SAINT V8.37A Bruker-AXS, Madison WI'
_computing_data_collection 'Bruker APEX3 Bruker-AXS, Madison WI'
_computing_data_reduction 'SAINT V8.38A Bruker-AXS, Madison WI'
_computing_molecular_graphics 'Olex2 (Dolomanov et al., 2009)'
_computing_publication_material 'Olex2 (Dolomanov et al., 2009)'
_computing_structure_refinement 'SHELXL-2016/6 (Sheldrick, 2016)'
_computing_structure_solution 'ShelXS (Sheldrick, 2008)'
_diffrn_ambient_temperature 100
_diffrn_detector_area_resol_mean 10.42
_diffrn_measured_fraction_theta_full 0.994
_diffrn_measured_fraction_theta_max 0.994
_diffrn_measurement_device_type 'Bruker D8 with PHOTON 100 detector'
_diffrn_measurement_method '\f and \w shutterless scans'
_diffrn_radiation_monochromator 'silicon 111'
_diffrn_radiation_type synchrotron
_diffrn_radiation_wavelength 0.7749
_diffrn_reflns_av_R_equivalents 0.1051
_diffrn_reflns_av_unetI/netI 0.0294
_diffrn_reflns_Laue_measured_fraction_full 0.994
_diffrn_reflns_Laue_measured_fraction_max 0.994
_diffrn_reflns_limit_h_max 22
_diffrn_reflns_limit_h_min -22
_diffrn_reflns_limit_k_max 22
_diffrn_reflns_limit_k_min -22
_diffrn_reflns_limit_l_max 22
_diffrn_reflns_limit_l_min -22
_diffrn_reflns_number 18011
_diffrn_reflns_point_group_measured_fraction_full 0.994
_diffrn_reflns_point_group_measured_fraction_max 0.994
_diffrn_reflns_theta_full 15.589
_diffrn_reflns_theta_max 15.589
_diffrn_reflns_theta_min 2.136
_diffrn_source
;
Advanced Light Source, station 11.3.1
;
_diffrn_standards_number 0
_exptl_absorpt_coefficient_mu 0.939
_exptl_absorpt_correction_T_max 0.7438
_exptl_absorpt_correction_T_min 0.5312
_exptl_absorpt_correction_type multi-scan
_exptl_absorpt_process_details
'SADABS-2014/5 (Bruker,2014/5) was used for absorption correction. wR2(int) was 0.1254 before and 0.0800 after correction. The Ratio of minimum to maximum transmission is 0.7142. The \l/2 correction factor is Not present.'
_exptl_crystal_colour 'clear dark green'
_exptl_crystal_density_diffrn 0.779
_exptl_crystal_description cube
_exptl_crystal_F_000 8152
_exptl_crystal_size_max 0.01
_exptl_crystal_size_mid 0.01
_exptl_crystal_size_min 0.01
_refine_diff_density_max 1.141
_refine_diff_density_min -0.726
_refine_diff_density_rms 0.113
_refine_ls_extinction_method none
_refine_ls_goodness_of_fit_ref 1.928
_refine_ls_hydrogen_treatment constr
_refine_ls_matrix_type full
_refine_ls_number_parameters 88
_refine_ls_number_reflns 648
_refine_ls_number_restraints 67
_refine_ls_restrained_S_all 1.872
_refine_ls_R_factor_all 0.1557
_refine_ls_R_factor_gt 0.1228
_refine_ls_shift/su_max 0.000
_refine_ls_shift/su_mean 0.000
_refine_ls_structure_factor_coef Fsqd
_refine_ls_weighting_details 'w=1/[\s^2^(Fo^2^)+(0.2000P)^2^] where P=(Fo^2^+2Fc^2^)/3'
_refine_ls_weighting_scheme calc
_refine_ls_wR_factor_gt 0.3652
_refine_ls_wR_factor_ref 0.4310
_reflns_Friedel_coverage 0.000
_reflns_number_gt 435
_reflns_number_total 648
_reflns_threshold_expression 'I > 2\s(I)'
_cod_data_source_file ja8b09807_si_005.cif
_cod_data_source_block MOS_5
_cod_depositor_comments
;
The following automatic conversions were performed:

data item '_atom_sites_solution_secondary' value 'diffmap' was
changed to 'difmap'.

Automatic conversion script
Id: cif_fix_values 6909 2019-04-08 15:41:33Z antanas 
;
_cod_original_cell_volume 35537(17)
_cod_database_code 4133384
_shelx_shelxl_version_number 2016/6
_shelx_space_group_comment
;
The symmetry employed for this shelxl refinement is uniquely defined
by the following loop, which should always be used as a source of
symmetry information in preference to the above space-group names.
They are only intended as comments.
;
_shelx_estimated_absorpt_t_max 0.991
_shelx_estimated_absorpt_t_min 0.991
_olex2_refinement_description
;
1. Fixed Uiso
 At 1.2 times of:
  All C(H,H) groups
2. Restrained distances
 N1-C1
 1.51 with sigma of 0.02
 C2-O2
 1.29 with sigma of 0.02
 O5-C4
 1.29 with sigma of 0.02
 N1-C3
 1.51 with sigma of 0.02
 C4-C3
 1.54 with sigma of 0.02
 N1-Mo1
 2.2 with sigma of 0.02
 O4-C4
 1.29 with sigma of 0.02
 O3-C2 \\sim C2-O2
 with sigma of 0.02
 C1-C2 \\sim C3-C4
 with sigma of 0.02
3. Rigid bond restraints
 Zn1, O1
 with sigma for 1-2 distances of 0.01 and sigma for 1-3 distances of 0.01
4. Uiso/Uaniso restraints and constraints
Uanis(O4) \\sim Ueq: with sigma of 0.1 and sigma for terminal atoms of 0.2
5. Rigid body (RIGU) restrains
 O5, C4, C3, C1, O4, C1, N1, O2, C2, O2, C2, O3, O3
 with sigma for 1-2 distances of 0.004 and sigma for 1-3 distances of 0.004
6. Others
 Fixed Sof: H3A(0.5) H3B(0.5)
7.a Secondary CH2 refined with riding coordinates:
 C3(H3A,H3B), C1(H1A,H1B)
;
_olex2_submission_special_instructions 'No special instructions were received'

loop_
_space_group_symop_operation_xyz
'x, y, z'
'-x, -y, z'
'-x, y, -z'
'x, -y, -z'
'z, x, y'
'z, -x, -y'
'-z, -x, y'
'-z, x, -y'
'y, z, x'
'-y, z, -x'
'y, -z, -x'
'-y, -z, x'
'y, x, -z'
'-y, -x, -z'
'y, -x, z'
'-y, x, z'
'x, z, -y'
'-x, z, y'
'-x, -z, -y'
'x, -z, y'
'z, y, -x'
'z, -y, x'
'-z, y, x'
'-z, -y, -x'
'x+1/2, y+1/2, z+1/2'
'-x+1/2, -y+1/2, z+1/2'
'-x+1/2, y+1/2, -z+1/2'
'x+1/2, -y+1/2, -z+1/2'
'z+1/2, x+1/2, y+1/2'
'z+1/2, -x+1/2, -y+1/2'
'-z+1/2, -x+1/2, y+1/2'
'-z+1/2, x+1/2, -y+1/2'
'y+1/2, z+1/2, x+1/2'
'-y+1/2, z+1/2, -x+1/2'
'y+1/2, -z+1/2, -x+1/2'
'-y+1/2, -z+1/2, x+1/2'
'y+1/2, x+1/2, -z+1/2'
'-y+1/2, -x+1/2, -z+1/2'
'y+1/2, -x+1/2, z+1/2'
'-y+1/2, x+1/2, z+1/2'
'x+1/2, z+1/2, -y+1/2'
'-x+1/2, z+1/2, y+1/2'
'-x+1/2, -z+1/2, -y+1/2'
'x+1/2, -z+1/2, y+1/2'
'z+1/2, y+1/2, -x+1/2'
'z+1/2, -y+1/2, x+1/2'
'-z+1/2, y+1/2, x+1/2'
'-z+1/2, -y+1/2, -x+1/2'
'-x, -y, -z'
'x, y, -z'
'x, -y, z'
'-x, y, z'
'-z, -x, -y'
'-z, x, y'
'z, x, -y'
'z, -x, y'
'-y, -z, -x'
'y, -z, x'
'-y, z, x'
'y, z, -x'
'-y, -x, z'
'y, x, z'
'-y, x, -z'
'y, -x, -z'
'-x, -z, y'
'x, -z, -y'
'x, z, y'
'-x, z, -y'
'-z, -y, x'
'-z, y, -x'
'z, -y, -x'
'z, y, x'
'-x+1/2, -y+1/2, -z+1/2'
'x+1/2, y+1/2, -z+1/2'
'x+1/2, -y+1/2, z+1/2'
'-x+1/2, y+1/2, z+1/2'
'-z+1/2, -x+1/2, -y+1/2'
'-z+1/2, x+1/2, y+1/2'
'z+1/2, x+1/2, -y+1/2'
'z+1/2, -x+1/2, y+1/2'
'-y+1/2, -z+1/2, -x+1/2'
'y+1/2, -z+1/2, x+1/2'
'-y+1/2, z+1/2, x+1/2'
'y+1/2, z+1/2, -x+1/2'
'-y+1/2, -x+1/2, z+1/2'
'y+1/2, x+1/2, z+1/2'
'-y+1/2, x+1/2, -z+1/2'
'y+1/2, -x+1/2, -z+1/2'
'-x+1/2, -z+1/2, y+1/2'
'x+1/2, -z+1/2, -y+1/2'
'x+1/2, z+1/2, y+1/2'
'-x+1/2, z+1/2, -y+1/2'
'-z+1/2, -y+1/2, x+1/2'
'-z+1/2, y+1/2, -x+1/2'
'z+1/2, -y+1/2, -x+1/2'
'z+1/2, y+1/2, x+1/2'

loop_
_atom_site_label
_atom_site_type_symbol
_atom_site_fract_x
_atom_site_fract_y
_atom_site_fract_z
_atom_site_U_iso_or_equiv
_atom_site_adp_type
_atom_site_occupancy
_atom_site_site_symmetry_order
_atom_site_calc_flag
_atom_site_refinement_flags_posn
_atom_site_refinement_flags_adp
_atom_site_refinement_flags_occupancy
Mo1 Mo 0.28081(14) 0.66024(9) 0.33976(9) 0.152(4) Uani 1 2 d DS T P
Zn1 Zn 0.2654(5) 0.500000 0.500000 0.181(6) Uani 1 8 d S TU P
S2 S 0.2876(3) 0.7124(3) 0.2876(3) 0.112(7) Uani 1 6 d S T P
S1 S 0.3210(3) 0.6790(3) 0.3924(4) 0.181(6) Uani 1 2 d S T P
O5 O 0.2728(9) 0.5425(7) 0.4575(7) 0.165(11) Uani 1 2 d DS TU P
N1 N 0.2454(9) 0.6197(5) 0.3803(5) 0.161(13) Uani 1 2 d DS TU P
C4 C 0.2464(13) 0.5628(8) 0.4372(8) 0.169(19) Uani 1 2 d DS TU P
C3 C 0.2696(12) 0.5918(8) 0.4082(8) 0.199(19) Uani 1 2 d DS TU P
H3A H 0.287501 0.609153 0.425084 0.239 Uiso 0.5 1 calc R . .
H3B H 0.287501 0.574916 0.390847 0.239 Uiso 0.5 1 calc R . .
O3 O 0.1802(9) 0.5979(11) 0.2975(11) 0.34(2) Uani 1 1 d D U .
C1 C 0.2203(11) 0.5919(12) 0.3533(10) 0.25(2) Uani 1 1 d D U .
H1A H 0.193199 0.588335 0.365895 0.298 Uiso 1 1 calc R . .
H1B H 0.233552 0.564815 0.352617 0.298 Uiso 1 1 calc R . .
O1 O 0.331(3) 0.500000 0.500000 0.25(3) Uani 1 8 d S TU P
O2 O 0.2336(7) 0.6389(8) 0.3035(8) 0.182(9) Uani 1 1 d D U .
C2 C 0.2145(10) 0.6066(11) 0.3095(13) 0.184(16) Uani 1 1 d D U .
O4 O 0.2091(13) 0.5532(11) 0.4468(11) 0.51(5) Uani 1 2 d DS TU P

loop_
_atom_site_aniso_label
_atom_site_aniso_U_11
_atom_site_aniso_U_22
_atom_site_aniso_U_33
_atom_site_aniso_U_23
_atom_site_aniso_U_13
_atom_site_aniso_U_12
Mo1 0.143(5) 0.157(4) 0.157(4) 0.021(3) -0.014(2) 0.014(2)
Zn1 0.306(17) 0.119(7) 0.119(7) 0.000 0.000 0.000
S2 0.112(7) 0.112(7) 0.112(7) 0.011(7) -0.011(7) 0.011(7)
S1 0.191(9) 0.191(9) 0.161(13) 0.020(8) -0.020(8) 0.006(11)
O5 0.19(3) 0.154(15) 0.154(15) -0.024(19) -0.057(15) 0.057(15)
N1 0.11(3) 0.19(2) 0.19(2) 0.06(2) -0.036(14) 0.036(14)
C4 0.20(3) 0.16(2) 0.16(2) 0.01(3) -0.051(14) 0.051(14)
C3 0.11(3) 0.25(3) 0.25(3) 0.07(3) -0.062(13) 0.062(13)
O3 0.23(3) 0.40(4) 0.38(4) 0.25(4) -0.19(3) -0.15(3)
C1 0.16(3) 0.31(4) 0.27(4) 0.11(3) -0.11(2) -0.09(3)
O1 0.31(2) 0.23(4) 0.23(4) 0.000 0.000 0.000
O2 0.12(2) 0.16(2) 0.26(2) 0.020(19) 0.001(19) 0.011(15)
C2 0.15(3) 0.15(3) 0.24(3) 0.03(3) -0.08(3) 0.00(2)
O4 0.19(3) 0.67(7) 0.67(7) 0.38(8) -0.041(19) 0.041(19)

loop_
_atom_type_symbol
_atom_type_description
_atom_type_scat_dispersion_real
_atom_type_scat_dispersion_imag
_atom_type_scat_source
C C 0.0044 0.0020 'International Tables Vol C Tables 4.2.6.8 and 6.1.1.4'
H H 0.0000 0.0000 'International Tables Vol C Tables 4.2.6.8 and 6.1.1.4'
Mo Mo -1.3083 0.8202 'International Tables Vol C Tables 4.2.6.8 and 6.1.1.4'
N N 0.0081 0.0039 'International Tables Vol C Tables 4.2.6.8 and 6.1.1.4'
O O 0.0141 0.0074 'International Tables Vol C Tables 4.2.6.8 and 6.1.1.4'
S S 0.1421 0.1476 'International Tables Vol C Tables 4.2.6.8 and 6.1.1.4'
Zn Zn 0.2497 1.7073 'International Tables Vol C Tables 4.2.6.8 and 6.1.1.4'

loop_
_geom_angle_atom_site_label_1
_geom_angle_atom_site_label_2
_geom_angle_atom_site_label_3
_geom_angle
_geom_angle_site_symmetry_1
_geom_angle_site_symmetry_3
Mo1 Mo1 Mo1 60.0 6_566 12_665
S2 Mo1 Mo1 55.8(2) . 12_665
S2 Mo1 Mo1 55.8(2) . 6_566
S1 Mo1 Mo1 97.3(3) . 12_665
S1 Mo1 Mo1 97.3(3) 12_665 6_566
S1 Mo1 Mo1 52.7(2) 12_665 12_665
S1 Mo1 Mo1 52.7(2) . 6_566
S1 Mo1 S2 107.0(3) . .
S1 Mo1 S2 107.0(3) 12_665 .
S1 Mo1 S1 94.3(8) . 12_665
N1 Mo1 Mo1 142.8(4) . 6_566
N1 Mo1 Mo1 142.8(4) . 12_665
N1 Mo1 S2 153.6(8) . .
N1 Mo1 S1 90.6(6) . .
N1 Mo1 S1 90.6(6) . 12_665
O2 Mo1 Mo1 140.1(7) . 6_566
O2 Mo1 Mo1 97.1(7) 66_566 6_566
O2 Mo1 Mo1 140.1(7) 66_566 12_665
O2 Mo1 Mo1 97.1(7) . 12_665
O2 Mo1 S2 84.4(8) . .
O2 Mo1 S2 84.4(8) 66_566 .
O2 Mo1 S1 165.1(8) . .
O2 Mo1 S1 91.2(8) . 12_665
O2 Mo1 S1 91.2(8) 66_566 .
O2 Mo1 S1 165.1(8) 66_566 12_665
O2 Mo1 N1 75.5(9) 66_566 .
O2 Mo1 N1 75.5(9) . .
O2 Mo1 O2 80.2(14) . 66_566
O5 Zn1 O5 89.1(2) 51_565 4_566
O5 Zn1 O5 89.1(2) 50_556 4_566
O5 Zn1 O5 165.9(19) 50_556 51_565
O5 Zn1 O5 89.1(2) 51_565 .
O5 Zn1 O5 89.1(2) 50_556 .
O5 Zn1 O5 165.9(19) 4_566 .
O5 Zn1 O1 82.9(9) 50_556 .
O5 Zn1 O1 82.9(9) 51_565 .
O5 Zn1 O1 82.9(9) 4_566 .
O5 Zn1 O1 82.9(9) . .
Mo1 S2 Mo1 68.5(4) . 6_566
Mo1 S2 Mo1 68.5(4) . 12_665
Mo1 S2 Mo1 68.5(4) 6_566 12_665
Mo1 S1 Mo1 74.6(5) . 6_566
C4 O5 Zn1 130(3) . .
C3 N1 Mo1 117(2) . .
C1 N1 Mo1 107.2(17) 66_566 .
C1 N1 Mo1 107.2(17) . .
C1 N1 C3 106(2) . .
C1 N1 C3 106(2) 66_566 .
C1 N1 C1 114(4) . 66_566
O5 C4 C3 108(4) . .
O5 C4 O4 113(4) . .
O4 C4 C3 140(4) . .
N1 C3 C4 119(3) . .
N1 C3 H3A 107.6 . .
N1 C3 H3B 107.6 . .
C4 C3 H3A 107.6 . .
C4 C3 H3B 107.6 . .
H3A C3 H3B 107.0 . .
N1 C1 H1A 108.4 . .
N1 C1 H1B 108.4 . .
N1 C1 C2 115(3) . .
H1A C1 H1B 107.5 . .
C2 C1 H1A 108.4 . .
C2 C1 H1B 108.4 . .
C2 O2 Mo1 125(3) . .
O3 C2 C1 110(3) . .
O3 C2 O2 128(4) . .
O2 C2 C1 111(3) . .

loop_
_geom_bond_atom_site_label_1
_geom_bond_atom_site_label_2
_geom_bond_distance
_geom_bond_site_symmetry_2
Mo1 Mo1 2.741(8) 6_566
Mo1 Mo1 2.741(8) 12_665
Mo1 S2 2.437(14) .
Mo1 S1 2.262(12) .
Mo1 S1 2.262(12) 12_665
Mo1 N1 2.217(19) .
Mo1 O2 2.08(3) .
Mo1 O2 2.08(3) 66_566
Zn1 O5 1.99(3) 50_556
Zn1 O5 1.99(3) 4_566
Zn1 O5 1.99(3) .
Zn1 O5 1.99(3) 51_565
Zn1 O1 2.14(9) .
O5 C4 1.28(2) .
N1 C3 1.519(19) .
N1 C1 1.518(18) 66_566
N1 C1 1.518(18) .
C4 C3 1.549(19) .
C4 O4 1.31(2) .
C3 H3A 0.9900 .
C3 H3B 0.9900 .
O3 C2 1.23(2) .
C1 H1A 0.9900 .
C1 H1B 0.9900 .
C1 C2 1.53(3) .
O2 C2 1.250(15) .

loop_
_smtbx_masks_void_nr
_smtbx_masks_void_average_x
_smtbx_masks_void_average_y
_smtbx_masks_void_average_z
_smtbx_masks_void_volume
_smtbx_masks_void_count_electrons
1 -0.738 -0.246 -0.611 25100.4 4284.7
